data_4326996
loop_
_publ_author_name
'Luke J. Batchelor'
'Marco Sangalli'
'R\'egis Guillot'
'Nathalie Guih\'ery'
'Remi Maurice'
'Floriana Tuna'
'Talal Mallah'

_publ_contact_author_address
;Institut de Chimie Mol\'eculaire et des Mat\'eriaux d'Orsay,
UMR8182,
CNRS, 
Universit\'e Paris-Sud 11, 
91405 Orsay,
France.
;
_publ_contact_author_email talal.mallah@u-psud.fr
_publ_contact_author_fax '(+33) 1 69 15 47 54'
_publ_contact_author_name 'Luke Batchelor'
_publ_contact_author_phone '(+33) 1 69 15 47 49'
_publ_section_title
;
 Pentanuclear Cyanide-Bridged Complexes Based on Highly Anisotropic CoII
 Seven-Coordinate Building Blocks: Synthesis, Structure, and Magnetic
 Behavior
;
_journal_name_full 'Inorganic Chemistry'
_journal_page_first 12045
_journal_page_last 12052
_journal_paper_doi 10.1021/ic201534e
_journal_volume 50
_journal_year 2011
_chemical_formula_moiety 'C23 H23 Co I N5 O3, H2 O, I'
_chemical_formula_sum 'C23 H25 Co I2 N5 O4'
_chemical_formula_weight 748.21
_space_group_IT_number 14
_symmetry_cell_setting monoclinic
_symmetry_Int_Tables_number 14
_symmetry_space_group_name_Hall '-P 2yn'
_symmetry_space_group_name_H-M 'P 1 21/n 1'
_atom_sites_solution_hydrogens geom
_atom_sites_solution_primary direct
_atom_sites_solution_secondary difmap
_audit_creation_method SHELXL-97
_cell_angle_alpha 90.00
_cell_angle_beta 99.069(2)
_cell_angle_gamma 90.00
_cell_formula_units_Z 4
_cell_length_a 8.0749(5)
_cell_length_b 14.2955(8)
_cell_length_c 22.8291(14)
_cell_measurement_reflns_used 7234
_cell_measurement_temperature 100(1)
_cell_measurement_theta_max 34.34
_cell_measurement_theta_min 2.30
_cell_volume 2602.3(3)
_computing_structure_refinement 'SHELXL-97 (Sheldrick, 1997)'
_diffrn_ambient_temperature 100(1)
_diffrn_measured_fraction_theta_full 0.997
_diffrn_measured_fraction_theta_max 0.957
_diffrn_measurement_device_type 'CCD area detector'
_diffrn_measurement_method 'phi and omega scans'
_diffrn_radiation_monochromator graphite
_diffrn_radiation_probe x-ray
_diffrn_radiation_type MoK\a
_diffrn_radiation_wavelength 0.71073
_diffrn_reflns_av_R_equivalents 0.0354
_diffrn_reflns_av_sigmaI/netI 0.0493
_diffrn_reflns_limit_h_max 13
_diffrn_reflns_limit_h_min -11
_diffrn_reflns_limit_k_max 17
_diffrn_reflns_limit_k_min -24
_diffrn_reflns_limit_l_max 31
_diffrn_reflns_limit_l_min -38
_diffrn_reflns_number 45686
_diffrn_reflns_theta_full 25.00
_diffrn_reflns_theta_max 36.63
_diffrn_reflns_theta_min 1.69
_diffrn_source 'fine-focus sealed tube'
_diffrn_source_type 'kappa X8 APEX II Bruker ICMMO'
_exptl_absorpt_coefficient_mu 3.071
_exptl_absorpt_correction_T_max 0.9184
_exptl_absorpt_correction_T_min 0.5958
_exptl_absorpt_correction_type psi-scan
_exptl_absorpt_process_details SADABS
_exptl_crystal_colour orange
_exptl_crystal_density_diffrn 1.910
_exptl_crystal_description plate
_exptl_crystal_F_000 1452
_exptl_crystal_size_max 0.20
_exptl_crystal_size_mid 0.20
_exptl_crystal_size_min 0.03
_refine_diff_density_max 1.497
_refine_diff_density_min -1.223
_refine_diff_density_rms 0.151
_refine_ls_extinction_method none
_refine_ls_goodness_of_fit_ref 1.020
_refine_ls_hydrogen_treatment mixed
_refine_ls_matrix_type full
_refine_ls_number_parameters 318
_refine_ls_number_reflns 12364
_refine_ls_number_restraints 6
_refine_ls_restrained_S_all 1.021
_refine_ls_R_factor_all 0.0547
_refine_ls_R_factor_gt 0.0318
_refine_ls_shift/su_max 0.082
_refine_ls_shift/su_mean 0.002
_refine_ls_structure_factor_coef Fsqd
_refine_ls_weighting_details 'calc w=1/[\s^2^(Fo^2^)+(0.0274P)^2^+0.9055P] where P=(Fo^2^+2Fc^2^)/3'
_refine_ls_weighting_scheme calc
_refine_ls_wR_factor_gt 0.0622
_refine_ls_wR_factor_ref 0.0668
_reflns_number_gt 9146
_reflns_number_total 12364
_reflns_threshold_expression >2sigma(I)
_cod_data_source_file ic201534e_si_002_1.cif
_cod_data_source_block 1239GuillotICMMO
_cod_original_sg_symbol_H-M 'P 21/n'
_cod_database_code 4326996

loop_
_symmetry_equiv_pos_as_xyz
'x, y, z'
'-x+1/2, y+1/2, -z+1/2'
'-x, -y, -z'
'x-1/2, -y-1/2, z-1/2'

loop_
_atom_site_label
_atom_site_type_symbol
_atom_site_fract_x
_atom_site_fract_y
_atom_site_fract_z
_atom_site_U_iso_or_equiv
_atom_site_adp_type
_atom_site_occupancy
_atom_site_symmetry_multiplicity
_atom_site_calc_flag
_atom_site_refinement_flags
C1 C -0.1279(2) 0.36571(12) -0.02020(8) 0.0118(3) Uani 1 1 d .
C2 C -0.2114(2) 0.45126(13) -0.02265(9) 0.0147(4) Uani 1 1 d .
H2 H -0.2206 0.4887 -0.0563 0.018 Uiso 1 1 calc R
C3 C -0.2806(2) 0.47920(13) 0.02657(9) 0.0159(4) Uani 1 1 d .
H3 H -0.3360 0.5363 0.0263 0.019 Uiso 1 1 calc R
C4 C -0.2671(2) 0.42187(13) 0.07599(9) 0.0145(4) Uani 1 1 d .
H4 H -0.3136 0.4395 0.1091 0.017 Uiso 1 1 calc R
C5 C -0.1820(2) 0.33707(13) 0.07505(8) 0.0119(3) Uani 1 1 d .
C6 C -0.1534(2) 0.27043(13) 0.12546(8) 0.0120(3) Uani 1 1 d .
C7 C -0.2265(3) 0.28557(14) 0.18073(9) 0.0163(4) Uani 1 1 d .
H7A H -0.2451 0.2262 0.1983 0.024 Uiso 1 1 calc R
H7B H -0.3312 0.3182 0.1713 0.024 Uiso 1 1 calc R
H7C H -0.1504 0.3220 0.2082 0.024 Uiso 1 1 calc R
C8 C -0.0447(2) 0.32839(13) -0.06873(8) 0.0120(3) Uani 1 1 d .
C9 C -0.0633(3) 0.37766(15) -0.12722(9) 0.0171(4) Uani 1 1 d .
H9A H -0.0219 0.3383 -0.1558 0.026 Uiso 1 1 calc R
H9B H -0.0004 0.4349 -0.1229 0.026 Uiso 1 1 calc R
H9C H -0.1795 0.3914 -0.1405 0.026 Uiso 1 1 calc R
C10 C 0.0912(2) 0.06717(13) 0.13896(8) 0.0115(3) Uani 1 1 d .
C11 C 0.1544(2) -0.00682(13) 0.18229(8) 0.0118(3) Uani 1 1 d .
C12 C 0.1486(3) 0.00241(14) 0.24280(9) 0.0157(4) Uani 1 1 d .
H12 H 0.1088 0.0573 0.2575 0.019 Uiso 1 1 calc R
C13 C 0.2026(3) -0.07068(15) 0.28091(9) 0.0190(4) Uani 1 1 d .
H13 H 0.1979 -0.0650 0.3212 0.023 Uiso 1 1 calc R
C14 C 0.2635(3) -0.15201(15) 0.25929(9) 0.0202(4) Uani 1 1 d .
H14 H 0.2977 -0.2012 0.2850 0.024 Uiso 1 1 calc R
C15 C 0.2738(3) -0.16048(14) 0.19906(10) 0.0194(4) Uani 1 1 d .
H15 H 0.3175 -0.2145 0.1848 0.023 Uiso 1 1 calc R
C16 C 0.1905(2) 0.12353(13) -0.07366(8) 0.0113(3) Uani 1 1 d .
C17 C 0.2734(2) 0.06906(13) -0.11550(8) 0.0116(3) Uani 1 1 d .
C18 C 0.3879(2) 0.00004(13) -0.09244(9) 0.0145(3) Uani 1 1 d .
H18 H 0.4163 -0.0072 -0.0516 0.017 Uiso 1 1 calc R
C19 C 0.4594(2) -0.05793(14) -0.13073(10) 0.0190(4) Uani 1 1 d .
H19 H 0.5375 -0.1030 -0.1155 0.023 Uiso 1 1 calc R
C20 C 0.2184(2) -0.08787(13) 0.16060(9) 0.0146(4) Uani 1 1 d .
H20 H 0.2241 -0.0934 0.1204 0.018 Uiso 1 1 calc R
C21 C 0.4136(3) -0.04817(15) -0.19166(10) 0.0206(4) Uani 1 1 d .
H21 H 0.4586 -0.0882 -0.2172 0.025 Uiso 1 1 calc R
C22 C 0.3017(3) 0.02071(14) -0.21471(9) 0.0187(4) Uani 1 1 d .
H22 H 0.2730 0.0274 -0.2556 0.022 Uiso 1 1 calc R
C23 C 0.2318(2) 0.08020(13) -0.17683(8) 0.0140(3) Uani 1 1 d .
H23 H 0.1577 0.1271 -0.1923 0.017 Uiso 1 1 calc R
N2 N -0.11338(19) 0.31088(10) 0.02797(7) 0.0113(3) Uani 1 1 d .
N3 N -0.0580(2) 0.20217(11) 0.11541(7) 0.0122(3) Uani 1 1 d .
N4 N 0.03698(19) 0.25253(11) -0.05406(7) 0.0111(3) Uani 1 1 d .
N5 N -0.0088(2) 0.13543(11) 0.15705(7) 0.0122(3) Uani 1 1 d .
H5 H -0.0380 0.1360 0.1917 0.015 Uiso 1 1 calc R
N6 N 0.1236(2) 0.20777(11) -0.09287(7) 0.0117(3) Uani 1 1 d .
H6 H 0.1348 0.2310 -0.1268 0.014 Uiso 1 1 calc R
O1 O 0.12530(17) 0.06900(9) 0.08842(6) 0.0136(3) Uani 1 1 d .
O2 O 0.17316(17) 0.09373(9) -0.02391(6) 0.0127(2) Uani 1 1 d .
O3 O -0.17032(17) 0.10624(10) -0.00507(6) 0.016 Uani 1 1 d D
H100 H -0.272(2) 0.1358(14) -0.0124(10) 0.019 Uiso 1 1 d D
H101 H -0.173(3) 0.0454(10) 0.0000(10) 0.019 Uiso 1 1 d D
O4 O 0.54298(19) 0.20337(11) 0.96747(7) 0.022 Uani 1 1 d D
H102 H 0.528(3) 0.2403(16) 0.9345(8) 0.026 Uiso 1 1 d D
H103 H 0.495(3) 0.2332(17) 0.9969(8) 0.026 Uiso 1 1 d D
Co Co 0.03796(3) 0.186447(17) 0.031526(11) 0.01017(5) Uani 1 1 d .
I1 I 0.319853(15) 0.293300(8) 0.075475(5) 0.01374(3) Uani 1 1 d .
I2 I 0.399533(16) 0.351184(9) 0.841108(6) 0.01671(3) Uani 1 1 d .

loop_
_atom_site_aniso_label
_atom_site_aniso_U_11
_atom_site_aniso_U_22
_atom_site_aniso_U_33
_atom_site_aniso_U_23
_atom_site_aniso_U_13
_atom_site_aniso_U_12
C1 0.0110(8) 0.0089(7) 0.0151(9) 0.0008(6) 0.0007(6) 0.0008(6)
C2 0.0151(9) 0.0096(8) 0.0194(9) 0.0023(7) 0.0022(7) 0.0020(7)
C3 0.0143(8) 0.0107(8) 0.0224(10) -0.0002(7) 0.0014(7) 0.0029(7)
C4 0.0137(8) 0.0107(8) 0.0197(9) -0.0011(7) 0.0048(7) 0.0021(7)
C5 0.0096(7) 0.0104(8) 0.0155(9) -0.0020(6) 0.0015(6) -0.0010(6)
C6 0.0120(8) 0.0106(8) 0.0136(8) -0.0016(6) 0.0028(7) -0.0010(6)
C7 0.0186(9) 0.0164(9) 0.0148(9) -0.0020(7) 0.0055(7) 0.0054(7)
C8 0.0117(8) 0.0107(8) 0.0134(8) 0.0016(6) 0.0010(7) 0.0003(6)
C9 0.0166(9) 0.0186(9) 0.0165(9) 0.0054(7) 0.0038(7) 0.0021(7)
C10 0.0116(8) 0.0092(7) 0.0136(8) -0.0002(6) 0.0020(6) 0.0010(6)
C11 0.0106(8) 0.0112(8) 0.0137(8) 0.0014(6) 0.0020(6) 0.0004(6)
C12 0.0205(9) 0.0132(8) 0.0133(9) 0.0001(7) 0.0026(7) 0.0028(7)
C13 0.0253(10) 0.0199(10) 0.0118(9) 0.0039(7) 0.0023(8) 0.0026(8)
C14 0.0221(10) 0.0187(10) 0.0181(10) 0.0071(8) -0.0014(8) 0.0023(8)
C15 0.0223(10) 0.0126(9) 0.0239(11) 0.0004(7) 0.0054(8) 0.0050(7)
C16 0.0093(7) 0.0107(7) 0.0134(8) 0.0001(6) 0.0005(6) -0.0002(6)
C17 0.0098(8) 0.0108(8) 0.0147(9) 0.0002(6) 0.0035(6) -0.0005(6)
C18 0.0118(8) 0.0135(8) 0.0180(9) 0.0008(7) 0.0018(7) -0.0007(7)
C19 0.0127(9) 0.0144(9) 0.0307(11) -0.0003(8) 0.0055(8) 0.0026(7)
C20 0.0167(9) 0.0124(8) 0.0153(9) 0.0002(7) 0.0043(7) 0.0020(7)
C21 0.0215(10) 0.0163(9) 0.0266(11) -0.0057(8) 0.0119(8) -0.0004(8)
C22 0.0245(10) 0.0167(9) 0.0164(9) -0.0023(7) 0.0076(8) -0.0037(8)
C23 0.0169(9) 0.0117(8) 0.0135(9) 0.0003(6) 0.0028(7) 0.0002(7)
N2 0.0107(7) 0.0094(7) 0.0135(7) 0.0002(5) 0.0014(6) 0.0007(5)
N3 0.0129(7) 0.0103(7) 0.0133(7) 0.0010(6) 0.0017(6) -0.0002(6)
N4 0.0101(7) 0.0109(7) 0.0123(7) -0.0016(5) 0.0021(6) -0.0001(5)
N5 0.0155(7) 0.0107(7) 0.0111(7) 0.0022(5) 0.0041(6) 0.0030(6)
N6 0.0147(7) 0.0117(7) 0.0092(7) 0.0006(5) 0.0031(6) 0.0020(6)
O1 0.0171(6) 0.0123(6) 0.0120(6) 0.0011(5) 0.0039(5) 0.0021(5)
O2 0.0144(6) 0.0117(6) 0.0123(6) 0.0018(5) 0.0027(5) -0.0001(5)
O3 0.014 0.010 0.023 0.000 0.001 0.000
O4 0.017 0.023 0.023 0.000 0.001 0.005
Co 0.01087(11) 0.00864(11) 0.01106(11) 0.00112(8) 0.00188(9) 0.00030(8)
I1 0.01324(6) 0.01136(5) 0.01598(6) -0.00068(4) 0.00030(4) -0.00061(4)
I2 0.01787(6) 0.01367(6) 0.02058(7) 0.00295(4) 0.00915(5) 0.00129(4)

loop_
_atom_type_symbol
_atom_type_description
_atom_type_scat_dispersion_real
_atom_type_scat_dispersion_imag
_atom_type_scat_source
C C 0.0031 0.0016 'International Tables Vol C Tables 4.2.6.8 and 6.1.1.4'
H H 0.0000 0.0000 'International Tables Vol C Tables 4.2.6.8 and 6.1.1.4'
N N 0.0061 0.0033 'International Tables Vol C Tables 4.2.6.8 and 6.1.1.4'
O O 0.0109 0.0061 'International Tables Vol C Tables 4.2.6.8 and 6.1.1.4'
Co Co 0.3495 0.9722 'International Tables Vol C Tables 4.2.6.8 and 6.1.1.4'
I I -0.4743 1.8119 'International Tables Vol C Tables 4.2.6.8 and 6.1.1.4'

loop_
_geom_angle_atom_site_label_1
_geom_angle_atom_site_label_2
_geom_angle_atom_site_label_3
_geom_angle
N2 C1 C2 121.68(17)
N2 C1 C8 114.30(15)
C2 C1 C8 124.01(17)
C3 C2 C1 118.26(18)
C4 C3 C2 119.88(17)
C3 C4 C5 118.53(18)
N2 C5 C4 121.52(17)
N2 C5 C6 114.19(16)
C4 C5 C6 124.25(17)
N3 C6 C5 111.91(16)
N3 C6 C7 126.12(17)
C5 C6 C7 121.95(16)
N4 C8 C1 112.52(16)
N4 C8 C9 127.20(17)
C1 C8 C9 120.27(16)
O1 C10 N5 119.84(17)
O1 C10 C11 122.54(17)
N5 C10 C11 117.62(16)
C20 C11 C12 120.21(17)
C20 C11 C10 117.68(17)
C12 C11 C10 122.11(17)
C13 C12 C11 119.61(18)
C14 C13 C12 120.27(19)
C13 C14 C15 120.27(19)
C20 C15 C14 119.69(19)
O2 C16 N6 120.08(16)
O2 C16 C17 122.70(16)
N6 C16 C17 117.13(16)
C18 C17 C23 119.92(17)
C18 C17 C16 118.07(17)
C23 C17 C16 121.85(17)
C19 C18 C17 119.89(19)
C21 C19 C18 119.82(19)
C15 C20 C11 119.90(18)
C22 C21 C19 120.48(19)
C21 C22 C23 120.16(19)
C22 C23 C17 119.69(18)
C5 N2 C1 120.12(16)
C5 N2 Co 120.37(12)
C1 N2 Co 119.32(12)
C6 N3 N5 121.62(16)
C6 N3 Co 122.61(13)
N5 N3 Co 115.76(11)
C8 N4 N6 121.22(16)
C8 N4 Co 122.06(12)
N6 N4 Co 116.69(11)
N3 N5 C10 114.17(15)
C16 N6 N4 114.90(15)
C10 O1 Co 118.61(12)
C16 O2 Co 116.77(12)
O3 Co N2 91.26(6)
O3 Co N4 89.45(6)
N2 Co N4 71.62(6)
O3 Co O1 88.85(5)
N2 Co O1 142.24(6)
N4 Co O1 146.13(5)
O3 Co N3 91.85(6)
N2 Co N3 70.77(6)
N4 Co N3 142.39(6)
O1 Co N3 71.48(5)
O3 Co O2 83.26(5)
N2 Co O2 142.62(6)
N4 Co O2 71.38(5)
O1 Co O2 74.83(5)
N3 Co O2 146.04(5)
O3 Co I1 177.53(4)
N2 Co I1 89.27(4)
N4 Co I1 88.42(4)
O1 Co I1 92.21(4)
N3 Co I1 90.60(4)
O2 Co I1 94.86(4)

loop_
_geom_bond_atom_site_label_1
_geom_bond_atom_site_label_2
_geom_bond_distance
C1 N2 1.340(2)
C1 C2 1.394(3)
C1 C8 1.482(3)
C2 C3 1.390(3)
C3 C4 1.385(3)
C4 C5 1.395(3)
C5 N2 1.338(2)
C5 C6 1.484(3)
C6 N3 1.286(2)
C6 C7 1.491(3)
C8 N4 1.286(2)
C8 C9 1.496(3)
C10 O1 1.228(2)
C10 N5 1.371(2)
C10 C11 1.483(3)
C11 C20 1.391(3)
C11 C12 1.396(3)
C12 C13 1.385(3)
C13 C14 1.383(3)
C14 C15 1.396(3)
C15 C20 1.387(3)
C16 O2 1.241(2)
C16 N6 1.364(2)
C16 C17 1.473(3)
C17 C18 1.397(3)
C17 C23 1.397(3)
C18 C19 1.394(3)
C19 C21 1.389(3)
C21 C22 1.383(3)
C22 C23 1.394(3)
N2 Co 2.1524(15)
N3 N5 1.361(2)
N3 Co 2.1877(16)
N4 N6 1.371(2)
N4 Co 2.1690(16)
O1 Co 2.1712(13)
O2 Co 2.2329(13)
O3 Co 2.0972(14)
Co I1 2.7931(3)
